data_8107178
loop_
_publ_author_name
'Wei, Wei'
'Zhang, Ya-Zhai'
'Zhang, Heng-Qiang'
'Zhang, Qi-Ying'
'Xuan, Zhao-Kun'
'Chen, Hong-Li'

_publ_section_title
;
 The crystal structure of
 bis(4-chloro-2-(((2-chloroethyl)imino)methyl)phenolato-\k2
 N,O)-oxidovanadium(IV), C18H16Cl4N2O3V
;
_journal_issue 4
_journal_name_full 'Zeitschrift f\"ur Kristallographie - New Crystal Structures'
_journal_page_first 651
_journal_page_last 653
_journal_paper_doi 10.1515/ncrs-2022-0179
_journal_volume 237
_journal_year 2022
_chemical_formula_sum 'C18 H16 Cl4 N2 O3 V'
_chemical_formula_weight 501.07
_space_group_crystal_system orthorhombic
_space_group_IT_number 61
_space_group_name_Hall '-P 2ac 2ab'
_space_group_name_H-M_alt 'P b c a'
_atom_sites_solution_hydrogens geom
_cell_angle_alpha 90
_cell_angle_beta 90
_cell_angle_gamma 90
_cell_formula_units_Z 8
_cell_length_a 7.8555(3)
_cell_length_b 21.6645(7)
_cell_length_c 23.7584(8)
_cell_measurement_reflns_used 9983
_cell_measurement_temperature 296(2)
_cell_measurement_theta_max 28.35
_cell_measurement_theta_min 2.54
_cell_volume 4043.3(2)
_computing_cell_refinement 'Bruker SAINT'
_computing_data_collection 'Bruker APEX2'
_computing_data_reduction 'Bruker SAINT'
_computing_structure_refinement 'SHELXL-2018/1 (Sheldrick, 2018)'
_diffrn_ambient_temperature 296(2)
_diffrn_measured_fraction_theta_full 1.000
_diffrn_measured_fraction_theta_max 0.985
_diffrn_measurement_device_type 'Bruker APEX-II CCD'
_diffrn_measurement_method '\f and \w scans'
_diffrn_radiation_monochromator graphite
_diffrn_radiation_source 'sealed tube'
_diffrn_radiation_type MoK\a
_diffrn_radiation_wavelength 0.71073
_diffrn_reflns_av_R_equivalents 0.0369
_diffrn_reflns_av_unetI/netI 0.0184
_diffrn_reflns_Laue_measured_fraction_full 1.000
_diffrn_reflns_Laue_measured_fraction_max 0.985
_diffrn_reflns_limit_h_max 10
_diffrn_reflns_limit_h_min -10
_diffrn_reflns_limit_k_max 28
_diffrn_reflns_limit_k_min -28
_diffrn_reflns_limit_l_max 30
_diffrn_reflns_limit_l_min -28
_diffrn_reflns_number 52657
_diffrn_reflns_point_group_measured_fraction_full 1.000
_diffrn_reflns_point_group_measured_fraction_max 0.985
_diffrn_reflns_theta_full 25.242
_diffrn_reflns_theta_max 28.387
_diffrn_reflns_theta_min 1.714
_exptl_absorpt_coefficient_mu 1.042
_exptl_absorpt_correction_type none
_exptl_crystal_colour yellow
_exptl_crystal_density_diffrn 1.646
_exptl_crystal_description block
_exptl_crystal_F_000 2024.0
_exptl_crystal_size_max 0.24
_exptl_crystal_size_mid 0.22
_exptl_crystal_size_min 0.20
_refine_diff_density_max 0.423
_refine_diff_density_min -0.345
_refine_diff_density_rms 0.077
_refine_ls_extinction_coef .
_refine_ls_extinction_method none
_refine_ls_goodness_of_fit_ref 1.038
_refine_ls_hydrogen_treatment constr
_refine_ls_matrix_type full
_refine_ls_number_parameters 253
_refine_ls_number_reflns 5001
_refine_ls_number_restraints 0
_refine_ls_restrained_S_all 1.038
_refine_ls_R_factor_all 0.0389
_refine_ls_R_factor_gt 0.0296
_refine_ls_shift/su_max 0.002
_refine_ls_shift/su_mean 0.000
_refine_ls_structure_factor_coef Fsqd
_refine_ls_weighting_details 'w=1/[\s^2^(Fo^2^)+(0.0404P)^2^+2.1035P] where P=(Fo^2^+2Fc^2^)/3'
_refine_ls_weighting_scheme calc
_refine_ls_wR_factor_gt 0.0739
_refine_ls_wR_factor_ref 0.0799
_reflns_Friedel_coverage 0.000
_reflns_Friedel_fraction_full .
_reflns_Friedel_fraction_max .
_reflns_number_gt 4204
_reflns_number_total 5077
_reflns_threshold_expression 'I > 2\s(I)'
_cod_data_source_file suppl_j_ncrs-2022-0179_suppl.cif
_cod_data_source_block Z
_cod_database_code 8107178
_shelx_space_group_comment
;
The symmetry employed for this shelxl refinement is uniquely defined
by the following loop, which should always be used as a source of
symmetry information in preference to the above space-group names.
They are only intended as comments.
;

loop_
_space_group_symop_operation_xyz
'x, y, z'
'-x+1/2, -y, z+1/2'
'x+1/2, -y+1/2, -z'
'-x, y+1/2, -z+1/2'
'-x, -y, -z'
'x-1/2, y, -z-1/2'
'-x-1/2, y-1/2, z'
'x, -y-1/2, z-1/2'

loop_
_atom_site_label
_atom_site_type_symbol
_atom_site_fract_x
_atom_site_fract_y
_atom_site_fract_z
_atom_site_U_iso_or_equiv
_atom_site_adp_type
_atom_site_occupancy
_atom_site_site_symmetry_order
_atom_site_calc_flag
_atom_site_refinement_flags_posn
_atom_site_refinement_flags_adp
_atom_site_refinement_flags_occupancy
_atom_site_disorder_assembly
_atom_site_disorder_group
C1 C 0.96261(19) 0.84000(7) 0.91069(7) 0.0223(3) Uani 1 1 d . . . . .
C2 C 1.0490(2) 0.88008(7) 0.94715(7) 0.0264(3) Uani 1 1 d . . . . .
H2 H 1.120267 0.863977 0.974748 0.032 Uiso 1 1 calc R U . . .
C3 C 1.0295(2) 0.94320(8) 0.94254(8) 0.0284(3) Uani 1 1 d . . . . .
H3 H 1.088632 0.969354 0.966640 0.034 Uiso 1 1 calc R U . . .
C4 C 0.9214(2) 0.96775(8) 0.90186(8) 0.0293(4) Uani 1 1 d . . . . .
C5 C 0.8342(2) 0.93004(8) 0.86593(8) 0.0290(4) Uani 1 1 d . . . . .
H5 H 0.762365 0.946995 0.838921 0.035 Uiso 1 1 calc R U . . .
C6 C 0.85286(19) 0.86547(7) 0.86972(7) 0.0238(3) Uani 1 1 d . . . . .
C7 C 0.7533(2) 0.82770(7) 0.83193(7) 0.0247(3) Uani 1 1 d . . . . .
H7 H 0.687520 0.848394 0.805420 0.030 Uiso 1 1 calc R U . . .
C8 C 0.6319(2) 0.74077(8) 0.78918(7) 0.0295(4) Uani 1 1 d . . . . .
H8A H 0.697539 0.713929 0.764757 0.035 Uiso 1 1 calc R U . . .
H8B H 0.583882 0.773356 0.766106 0.035 Uiso 1 1 calc R U . . .
C9 C 0.4898(2) 0.70435(8) 0.81493(8) 0.0332(4) Uani 1 1 d . . . . .
H9A H 0.536597 0.674730 0.841353 0.040 Uiso 1 1 calc R U . . .
H9B H 0.430871 0.681592 0.785667 0.040 Uiso 1 1 calc R U . . .
C10 C 0.9680(2) 0.60007(7) 0.81768(7) 0.0228(3) Uani 1 1 d . . . . .
C11 C 1.0800(2) 0.57444(7) 0.85770(7) 0.0230(3) Uani 1 1 d . . . . .
C12 C 1.1414(2) 0.51399(7) 0.85043(7) 0.0249(3) Uani 1 1 d . . . . .
H12 H 1.214211 0.496880 0.877066 0.030 Uiso 1 1 calc R U . . .
C13 C 1.0942(2) 0.48022(7) 0.80427(7) 0.0255(3) Uani 1 1 d . . . . .
C14 C 0.9875(2) 0.50524(7) 0.76341(7) 0.0268(3) Uani 1 1 d . . . . .
H14 H 0.958389 0.482248 0.731792 0.032 Uiso 1 1 calc R U . . .
C15 C 0.9253(2) 0.56427(7) 0.77009(7) 0.0258(3) Uani 1 1 d . . . . .
H15 H 0.853922 0.580819 0.742744 0.031 Uiso 1 1 calc R U . . .
C16 C 1.1342(2) 0.60697(7) 0.90758(7) 0.0240(3) Uani 1 1 d . . . . .
H16 H 1.219538 0.588614 0.928934 0.029 Uiso 1 1 calc R U . . .
C17 C 1.1468(2) 0.68071(8) 0.97908(7) 0.0285(4) Uani 1 1 d . . . . .
H17A H 1.167050 0.724806 0.976862 0.034 Uiso 1 1 calc R U . . .
H17B H 1.254909 0.660500 0.986046 0.034 Uiso 1 1 calc R U . . .
C18 C 1.0268(3) 0.66737(10) 1.02690(8) 0.0385(4) Uani 1 1 d . . . . .
H18A H 0.916831 0.685790 1.018956 0.046 Uiso 1 1 calc R U . . .
H18B H 1.070585 0.685875 1.061143 0.046 Uiso 1 1 calc R U . . .
Cl1 Cl 0.89366(7) 1.04766(2) 0.89870(2) 0.04335(13) Uani 1 1 d . . . . .
Cl2 Cl 0.34173(6) 0.75320(2) 0.85067(2) 0.04028(12) Uani 1 1 d . . . . .
Cl3 Cl 1.16452(6) 0.40416(2) 0.79803(2) 0.03444(11) Uani 1 1 d . . . . .
Cl4 Cl 1.00140(7) 0.58634(3) 1.03715(2) 0.05089(15) Uani 1 1 d . . . . .
N1 N 0.74635(17) 0.76841(6) 0.83117(5) 0.0228(3) Uani 1 1 d . . . . .
N2 N 1.07598(17) 0.65876(6) 0.92533(5) 0.0222(3) Uani 1 1 d . . . . .
O1 O 0.98674(15) 0.78001(5) 0.91608(5) 0.0269(2) Uani 1 1 d . . . . .
O2 O 0.90385(15) 0.65630(5) 0.82275(5) 0.0258(2) Uani 1 1 d . . . . .
O3 O 0.72159(15) 0.68821(6) 0.92694(5) 0.0292(3) Uani 1 1 d . . . . .
V1 V 0.87579(3) 0.70857(2) 0.88741(2) 0.01983(8) Uani 1 1 d . . . . .

loop_
_atom_site_aniso_label
_atom_site_aniso_U_11
_atom_site_aniso_U_22
_atom_site_aniso_U_33
_atom_site_aniso_U_23
_atom_site_aniso_U_13
_atom_site_aniso_U_12
C1 0.0200(7) 0.0229(7) 0.0240(8) 0.0045(6) 0.0040(6) 0.0020(6)
C2 0.0230(7) 0.0255(8) 0.0305(9) 0.0033(6) -0.0012(7) 0.0020(6)
C3 0.0258(8) 0.0258(8) 0.0336(9) 0.0014(7) 0.0037(7) -0.0008(6)
C4 0.0296(8) 0.0212(8) 0.0370(10) 0.0072(7) 0.0051(7) 0.0029(6)
C5 0.0262(8) 0.0286(8) 0.0323(9) 0.0106(7) 0.0006(7) 0.0037(6)
C6 0.0216(7) 0.0258(8) 0.0239(8) 0.0058(6) 0.0044(6) 0.0014(6)
C7 0.0219(7) 0.0330(8) 0.0192(8) 0.0081(6) 0.0022(6) 0.0050(6)
C8 0.0296(8) 0.0387(9) 0.0201(8) -0.0054(7) -0.0054(6) 0.0095(7)
C9 0.0394(10) 0.0217(8) 0.0383(10) -0.0041(7) -0.0147(8) 0.0009(7)
C10 0.0240(7) 0.0231(7) 0.0214(8) 0.0013(6) 0.0015(6) 0.0004(6)
C11 0.0234(7) 0.0244(7) 0.0211(8) -0.0007(6) 0.0011(6) 0.0014(6)
C12 0.0249(7) 0.0254(8) 0.0246(8) 0.0023(6) 0.0009(6) 0.0032(6)
C13 0.0261(8) 0.0212(7) 0.0293(9) -0.0004(6) 0.0075(6) -0.0004(6)
C14 0.0290(8) 0.0277(8) 0.0237(8) -0.0049(6) 0.0025(7) -0.0037(6)
C15 0.0293(8) 0.0273(8) 0.0209(8) 0.0003(6) -0.0017(6) -0.0009(6)
C16 0.0243(7) 0.0264(8) 0.0214(8) 0.0029(6) -0.0025(6) 0.0035(6)
C17 0.0338(9) 0.0261(8) 0.0255(9) -0.0025(6) -0.0117(7) 0.0032(7)
C18 0.0393(10) 0.0539(12) 0.0222(9) -0.0066(8) -0.0081(7) 0.0132(9)
Cl1 0.0476(3) 0.0218(2) 0.0606(3) 0.00740(19) -0.0077(2) 0.00414(18)
Cl2 0.0311(2) 0.0529(3) 0.0369(3) -0.0051(2) 0.00512(18) -0.00944(19)
Cl3 0.0395(2) 0.02219(19) 0.0416(3) -0.00399(17) 0.00495(19) 0.00263(16)
Cl4 0.0449(3) 0.0671(4) 0.0407(3) 0.0236(2) -0.0024(2) -0.0058(2)
N1 0.0213(6) 0.0299(7) 0.0172(6) 0.0014(5) 0.0005(5) 0.0040(5)
N2 0.0244(6) 0.0242(6) 0.0178(7) 0.0010(5) -0.0030(5) -0.0002(5)
O1 0.0290(6) 0.0210(5) 0.0306(6) 0.0022(5) -0.0073(5) 0.0025(4)
O2 0.0324(6) 0.0248(5) 0.0204(6) -0.0017(4) -0.0041(5) 0.0067(5)
O3 0.0276(6) 0.0356(6) 0.0245(6) 0.0056(5) 0.0006(5) 0.0001(5)
V1 0.02146(13) 0.02134(13) 0.01667(14) 0.00129(9) -0.00075(10) 0.00194(10)

loop_
_atom_type_symbol
_atom_type_description
_atom_type_scat_dispersion_real
_atom_type_scat_dispersion_imag
_atom_type_scat_source
C C 0.0033 0.0016 'International Tables Vol C Tables 4.2.6.8 and 6.1.1.4'
H H 0.0000 0.0000 'International Tables Vol C Tables 4.2.6.8 and 6.1.1.4'
Cl Cl 0.1484 0.1585 'International Tables Vol C Tables 4.2.6.8 and 6.1.1.4'
N N 0.0061 0.0033 'International Tables Vol C Tables 4.2.6.8 and 6.1.1.4'
O O 0.0106 0.0060 'International Tables Vol C Tables 4.2.6.8 and 6.1.1.4'
V V 0.3005 0.5294 'International Tables Vol C Tables 4.2.6.8 and 6.1.1.4'

loop_
_geom_angle_atom_site_label_1
_geom_angle_atom_site_label_2
_geom_angle_atom_site_label_3
_geom_angle
_geom_angle_site_symmetry_1
_geom_angle_site_symmetry_3
O1 C1 C2 118.73(14) . .
O1 C1 C6 122.64(15) . .
C2 C1 C6 118.64(14) . .
C3 C2 C1 120.72(16) . .
C3 C2 H2 119.6 . .
C1 C2 H2 119.6 . .
C2 C3 C4 120.10(16) . .
C2 C3 H3 119.9 . .
C4 C3 H3 119.9 . .
C5 C4 C3 120.75(15) . .
C5 C4 Cl1 120.21(13) . .
C3 C4 Cl1 119.01(14) . .
C4 C5 C6 120.09(16) . .
C4 C5 H5 120.0 . .
C6 C5 H5 120.0 . .
C5 C6 C1 119.70(15) . .
C5 C6 C7 117.78(15) . .
C1 C6 C7 122.50(14) . .
N1 C7 C6 126.70(14) . .
N1 C7 H7 116.6 . .
C6 C7 H7 116.6 . .
N1 C8 C9 113.14(14) . .
N1 C8 H8A 108.9 . .
C9 C8 H8A 108.9 . .
N1 C8 H8B 109.0 . .
C9 C8 H8B 108.9 . .
H8A C8 H8B 107.8 . .
C8 C9 Cl2 111.54(12) . .
C8 C9 H9A 109.3 . .
Cl2 C9 H9A 109.3 . .
C8 C9 H9B 109.3 . .
Cl2 C9 H9B 109.3 . .
H9A C9 H9B 108.0 . .
O2 C10 C11 122.59(14) . .
O2 C10 C15 119.21(14) . .
C11 C10 C15 118.19(14) . .
C12 C11 C10 119.87(14) . .
C12 C11 C16 117.04(14) . .
C10 C11 C16 123.08(14) . .
C13 C12 C11 120.21(15) . .
C13 C12 H12 119.9 . .
C11 C12 H12 119.9 . .
C12 C13 C14 120.88(15) . .
C12 C13 Cl3 119.16(13) . .
C14 C13 Cl3 119.94(13) . .
C15 C14 C13 119.64(15) . .
C15 C14 H14 120.2 . .
C13 C14 H14 120.2 . .
C14 C15 C10 121.18(15) . .
C14 C15 H15 119.4 . .
C10 C15 H15 119.4 . .
N2 C16 C11 126.30(15) . .
N2 C16 H16 116.9 . .
C11 C16 H16 116.9 . .
N2 C17 C18 110.89(14) . .
N2 C17 H17A 109.5 . .
C18 C17 H17A 109.5 . .
N2 C17 H17B 109.5 . .
C18 C17 H17B 109.5 . .
H17A C17 H17B 108.0 . .
C17 C18 Cl4 111.24(13) . .
C17 C18 H18A 109.4 . .
Cl4 C18 H18A 109.4 . .
C17 C18 H18B 109.4 . .
Cl4 C18 H18B 109.4 . .
H18A C18 H18B 108.0 . .
C7 N1 C8 116.25(13) . .
C7 N1 V1 125.54(11) . .
C8 N1 V1 118.14(10) . .
C16 N2 C17 115.66(13) . .
C16 N2 V1 124.95(11) . .
C17 N2 V1 119.14(10) . .
C1 O1 V1 134.48(10) . .
C10 O2 V1 131.22(10) . .
O3 V1 O1 111.23(6) . .
O3 V1 O2 113.26(6) . .
O1 V1 O2 135.50(5) . .
O3 V1 N2 99.98(6) . .
O1 V1 N2 85.51(5) . .
O2 V1 N2 87.39(5) . .
O3 V1 N1 100.13(6) . .
O1 V1 N1 87.02(5) . .
O2 V1 N1 84.93(5) . .
N2 V1 N1 159.89(5) . .

loop_
_geom_bond_atom_site_label_1
_geom_bond_atom_site_label_2
_geom_bond_distance
_geom_bond_site_symmetry_2
C1 O1 1.3196(18) .
C1 C2 1.402(2) .
C1 C6 1.413(2) .
C2 C3 1.380(2) .
C2 H2 0.9300 .
C3 C4 1.392(2) .
C3 H3 0.9300 .
C4 C5 1.366(3) .
C4 Cl1 1.7465(17) .
C5 C6 1.409(2) .
C5 H5 0.9300 .
C6 C7 1.445(2) .
C7 N1 1.286(2) .
C7 H7 0.9300 .
C8 N1 1.471(2) .
C8 C9 1.497(3) .
C8 H8A 0.9700 .
C8 H8B 0.9700 .
C9 Cl2 1.7874(19) .
C9 H9A 0.9700 .
C9 H9B 0.9700 .
C10 O2 1.3238(19) .
C10 C11 1.410(2) .
C10 C15 1.411(2) .
C11 C12 1.406(2) .
C11 C16 1.443(2) .
C12 C13 1.369(2) .
C12 H12 0.9300 .
C13 C14 1.393(2) .
C13 Cl3 1.7442(16) .
C14 C15 1.378(2) .
C14 H14 0.9300 .
C15 H15 0.9300 .
C16 N2 1.283(2) .
C16 H16 0.9300 .
C17 N2 1.472(2) .
C17 C18 1.504(3) .
C17 H17A 0.9700 .
C17 H17B 0.9700 .
C18 Cl4 1.784(2) .
C18 H18A 0.9700 .
C18 H18B 0.9700 .
N1 V1 2.1213(13) .
N2 V1 2.1093(13) .
O1 V1 1.9023(12) .
O2 V1 1.9212(11) .
O3 V1 1.5949(12) .

loop_
_geom_hbond_atom_site_label_D
_geom_hbond_atom_site_label_H
_geom_hbond_atom_site_label_A
_geom_hbond_distance_DH
_geom_hbond_distance_HA
_geom_hbond_distance_DA
_geom_hbond_angle_DHA
_geom_hbond_site_symmetry_A
_geom_hbond_publ_flag
C7 H7 Cl3 0.93 2.98 3.5628(16) 122.6 4_756 yes
C9 H9A O3 0.97 2.52 3.243(2) 131.7 . yes
C9 H9B O2 0.97 2.64 3.499(2) 147.4 6_557 yes
C14 H14 Cl3 0.93 2.95 3.6558(17) 134.0 6_557 yes
C17 H17A O1 0.97 2.35 2.906(2) 115.8 . yes
C18 H18A O3 0.97 2.67 3.405(2) 132.7 . yes
C7 H7 Cl3 0.93 2.98 3.5628(16) 122.6 4_756 yes
C9 H9A O3 0.97 2.52 3.243(2) 131.7 . yes
C9 H9B O2 0.97 2.64 3.499(2) 147.4 6_557 yes
C14 H14 Cl3 0.93 2.95 3.6558(17) 134.0 6_557 yes
C17 H17A O1 0.97 2.35 2.906(2) 115.8 . yes
C18 H18A O3 0.97 2.67 3.405(2) 132.7 . yes

loop_
_geom_torsion_atom_site_label_1
_geom_torsion_atom_site_label_2
_geom_torsion_atom_site_label_3
_geom_torsion_atom_site_label_4
_geom_torsion
_geom_torsion_site_symmetry_1
_geom_torsion_site_symmetry_2
_geom_torsion_site_symmetry_3
_geom_torsion_site_symmetry_4
O1 C1 C2 C3 179.09(15) . . . .
C6 C1 C2 C3 -1.1(2) . . . .
C1 C2 C3 C4 0.8(3) . . . .
C2 C3 C4 C5 -0.3(3) . . . .
C2 C3 C4 Cl1 177.76(13) . . . .
C3 C4 C5 C6 0.0(3) . . . .
Cl1 C4 C5 C6 -178.05(13) . . . .
C4 C5 C6 C1 -0.2(2) . . . .
C4 C5 C6 C7 177.98(15) . . . .
O1 C1 C6 C5 -179.41(15) . . . .
C2 C1 C6 C5 0.7(2) . . . .
O1 C1 C6 C7 2.5(2) . . . .
C2 C1 C6 C7 -177.39(15) . . . .
C5 C6 C7 N1 -176.00(16) . . . .
C1 C6 C7 N1 2.2(3) . . . .
N1 C8 C9 Cl2 68.77(16) . . . .
O2 C10 C11 C12 178.83(15) . . . .
C15 C10 C11 C12 -2.1(2) . . . .
O2 C10 C11 C16 0.2(2) . . . .
C15 C10 C11 C16 179.25(15) . . . .
C10 C11 C12 C13 0.8(2) . . . .
C16 C11 C12 C13 179.52(15) . . . .
C11 C12 C13 C14 1.0(2) . . . .
C11 C12 C13 Cl3 -177.09(12) . . . .
C12 C13 C14 C15 -1.5(2) . . . .
Cl3 C13 C14 C15 176.63(13) . . . .
C13 C14 C15 C10 0.1(2) . . . .
O2 C10 C15 C14 -179.23(15) . . . .
C11 C10 C15 C14 1.7(2) . . . .
C12 C11 C16 N2 -170.48(16) . . . .
C10 C11 C16 N2 8.2(3) . . . .
N2 C17 C18 Cl4 64.79(16) . . . .
C6 C7 N1 C8 178.67(15) . . . .
C6 C7 N1 V1 1.8(2) . . . .
C9 C8 N1 C7 -117.33(16) . . . .
C9 C8 N1 V1 59.82(16) . . . .
C11 C16 N2 C17 176.99(16) . . . .
C11 C16 N2 V1 2.8(2) . . . .
C18 C17 N2 C16 -100.20(17) . . . .
C18 C17 N2 V1 74.36(16) . . . .
C2 C1 O1 V1 167.29(12) . . . .
C6 C1 O1 V1 -12.6(2) . . . .
C11 C10 O2 V1 -21.3(2) . . . .
C15 C10 O2 V1 159.64(12) . . . .
